data_7062061
loop_
_publ_author_name
'Popa, Roxana A.'
'David, Maria'
'Licarete, Emilia'
'Banciu, Manuela'
'Silvestru, Anca'

_publ_section_title
;
 On the coordination behaviour of diorganoselenium ligands based on amino
 and azole functionalities: silver(i) complexes with relevance for
 biological applications
;
_journal_issue 48
_journal_name_full 'New Journal of Chemistry'
_journal_page_first 23019
_journal_page_last 23029
_journal_paper_doi 10.1039/D2NJ04812D
_journal_volume 46
_journal_year 2022
_chemical_formula_sum 'C22 H24 Ag F3 N2 O3 S2 Se'
_chemical_formula_weight 672.38
_chemical_name_common Rox101
_space_group_crystal_system monoclinic
_space_group_IT_number 14
_space_group_name_Hall '-P 2ybc'
_space_group_name_H-M_alt 'P 1 21/c 1'
_atom_sites_solution_hydrogens geom
_audit_update_record
;
2022-09-23 deposited with the CCDC.	2022-11-07 downloaded from the CCDC.
;
_cell_angle_alpha 90
_cell_angle_beta 102.6270(10)
_cell_angle_gamma 90
_cell_formula_units_Z 4
_cell_length_a 10.4570(2)
_cell_length_b 15.9675(4)
_cell_length_c 14.6466(4)
_cell_measurement_reflns_used 9274
_cell_measurement_temperature 100.(2)
_cell_measurement_theta_max 28.2496
_cell_measurement_theta_min 2.8504
_cell_volume 2386.43(10)
_computing_cell_refinement 'SAINT V8.40B (Bruker Nano, Inc., 2019)'
_computing_data_collection 'Bruker APEX3 2019.11-0'
_computing_data_reduction 'SAINT V8.40B (Bruker Nano, Inc., 2019)'
_computing_molecular_graphics 'shelXle (C.B. Huebschle, rev 994)'
_computing_publication_material 'Bruker APEX3 2019.11-0'
_computing_structure_refinement 'SHELXL-2018/3 (Sheldrick, 2018)'
_computing_structure_solution 'SHELXT 2018/2 (Sheldrick, 2018)'
_diffrn_ambient_temperature 100.(2)
_diffrn_detector_area_resol_mean 7.3910
_diffrn_measured_fraction_theta_full 0.999
_diffrn_measured_fraction_theta_max 0.999
_diffrn_measurement_device_type 'Bruker D8 Venture'
_diffrn_measurement_method '\f and \w scans'
_diffrn_radiation_monochromator 'multilayer optics'
_diffrn_radiation_type 'Mo K\a'
_diffrn_radiation_wavelength 0.71073
_diffrn_reflns_av_R_equivalents 0.0314
_diffrn_reflns_av_unetI/netI 0.0155
_diffrn_reflns_limit_h_max 11
_diffrn_reflns_limit_h_min -13
_diffrn_reflns_limit_k_max 21
_diffrn_reflns_limit_k_min -21
_diffrn_reflns_limit_l_max 19
_diffrn_reflns_limit_l_min -19
_diffrn_reflns_number 67318
_diffrn_reflns_theta_full 25.24
_diffrn_reflns_theta_max 28.30
_diffrn_reflns_theta_min 1.91
_diffrn_source 'Incoatec Mo--I\mS 3.0 microfocus source'
_diffrn_source_current 1.4
_diffrn_source_power 0.07
_diffrn_source_voltage 50
_exptl_absorpt_coefficient_mu 2.597
_exptl_absorpt_correction_T_max 0.73
_exptl_absorpt_correction_T_min 0.64
_exptl_absorpt_correction_type multi-scan
_exptl_absorpt_process_details
;
Krause, L., Herbst-Irmer, R., Sheldrick G.M. & Stalke D.,
J. Appl. Cryst. 48 (2015) 3-10
;
_exptl_crystal_colour 'clear pale colourless'
_exptl_crystal_density_diffrn 1.871
_exptl_crystal_density_method 'not measured'
_exptl_crystal_description bock
_exptl_crystal_F_000 1336
_exptl_crystal_size_max 0.210
_exptl_crystal_size_mid 0.185
_exptl_crystal_size_min 0.127
_refine_diff_density_max 1.087
_refine_diff_density_min -0.725
_refine_ls_extinction_method none
_refine_ls_goodness_of_fit_ref 1.038
_refine_ls_hydrogen_treatment constr
_refine_ls_matrix_type full
_refine_ls_number_parameters 309
_refine_ls_number_reflns 5921
_refine_ls_number_restraints 0
_refine_ls_restrained_S_all 1.038
_refine_ls_R_factor_all 0.0219
_refine_ls_R_factor_gt 0.0202
_refine_ls_shift/su_max 0.001
_refine_ls_shift/su_mean 0.000
_refine_ls_structure_factor_coef Fsqd
_refine_ls_weighting_details 'w=1/[\s^2^(Fo^2^)+(0.0174P)^2^+2.8361P] where P=(Fo^2^+2Fc^2^)/3'
_refine_ls_weighting_scheme calc
_refine_ls_wR_factor_gt 0.0464
_refine_ls_wR_factor_ref 0.0471
_reflns_Friedel_coverage 0.000
_reflns_number_gt 5617
_reflns_number_total 5921
_reflns_threshold_expression 'I > 2\s(I)'
_cod_data_source_file d2nj04812d2.cif
_cod_data_source_block ale185
_cod_depositor_comments
;
The following automatic conversions were performed:

data item '_exptl_absorpt_correction_type' value 'Multi-Scan' was
changed to 'multi-scan' in accordance with the
/home/data/users/saulius/crontab/automatic-downloads/rss-feeds/RSC/lib/dictionaries/cif_core.dic
dictionary named 'cif_core.dic' version 2.4.2 last updated on
2011-04-26.

Automatic conversion script
Id: cif_fix_values 7556 2019-12-06 15:28:31Z antanas 

 Adding full bibliography for 7062059--7062062.cif.
;
_cod_database_code 7062061

loop_
_space_group_symop_operation_xyz
'x, y, z'
'-x, y+1/2, -z+1/2'
'-x, -y, -z'
'x, -y-1/2, z-1/2'

loop_
_atom_site_type_symbol
_atom_site_label
_atom_site_fract_x
_atom_site_fract_y
_atom_site_fract_z
_atom_site_U_iso_or_equiv
_atom_site_adp_type
_atom_site_calc_flag
_atom_site_refinement_flags_adp
_atom_site_refinement_flags_occupancy
_atom_site_refinement_flags_posn
_atom_site_occupancy
_atom_site_disorder_assembly
_atom_site_disorder_group
Ag Ag1 0.73577(2) 0.37240(2) 0.29589(2) 0.01574(4) Uani d . . . 1 . .
Se Se1 0.59146(2) 0.34108(2) 0.11617(2) 0.01602(4) Uani d . . . 1 . .
S S1 0.33278(4) 0.33454(3) 0.39323(3) 0.01834(8) Uani d . . . 1 . .
S S2 0.98418(4) 0.25244(3) 0.36921(3) 0.01745(8) Uani d . . . 1 . .
F F1 1.02950(15) 0.11363(7) 0.46611(10) 0.0386(3) Uani d . . . 1 . .
F F2 0.96076(16) 0.21457(10) 0.53887(9) 0.0484(4) Uani d . . . 1 . .
F F3 1.15820(15) 0.21479(11) 0.52090(12) 0.0582(5) Uani d . . . 1 . .
O O1 0.84847(14) 0.23192(13) 0.34002(11) 0.0419(4) Uani d . . . 1 . .
O O2 1.06837(15) 0.22091(10) 0.31295(11) 0.0336(3) Uani d . . . 1 . .
O O3 1.0048(2) 0.33849(10) 0.39641(12) 0.0516(5) Uani d . . . 1 . .
N N1 0.80185(13) 0.50053(9) 0.25144(9) 0.0133(3) Uani d . . . 1 . .
N N2 0.54624(13) 0.32593(8) 0.33533(10) 0.0131(3) Uani d . . . 1 . .
C C1 0.50724(16) 0.44797(10) 0.11964(11) 0.0138(3) Uani d . . . 1 . .
C C2 0.58313(16) 0.52106(10) 0.13737(11) 0.0132(3) Uani d . . . 1 . .
C C3 0.51738(17) 0.59762(10) 0.13336(11) 0.0157(3) Uani d . . . 1 . .
H H3 0.567047 0.647888 0.143656 0.019 Uiso calc U . R 1 . .
C C4 0.38168(17) 0.60232(11) 0.11476(12) 0.0177(3) Uani d . . . 1 . .
H H4 0.339364 0.655075 0.113661 0.021 Uiso calc U . R 1 . .
C C5 0.30809(17) 0.52921(11) 0.09773(12) 0.0179(3) Uani d . . . 1 . .
H H5 0.215109 0.531751 0.085037 0.021 Uiso calc U . R 1 . .
C C6 0.37102(17) 0.45243(11) 0.09935(11) 0.0173(3) Uani d . . . 1 . .
H H6 0.320696 0.402578 0.086506 0.021 Uiso calc U . R 1 . .
C C7 0.73120(16) 0.52096(10) 0.15394(11) 0.0151(3) Uani d . . . 1 . .
H H7A 0.757579 0.479891 0.110864 0.018 Uiso calc U . R 1 . .
H H7AB 0.760131 0.576925 0.137491 0.018 Uiso calc U . R 1 . .
C C8 0.77483(17) 0.56689(11) 0.31639(12) 0.0170(3) Uani d . . . 1 . .
H H8A 0.678826 0.574035 0.307247 0.02 Uiso calc U . R 1 . .
H H8AB 0.811677 0.620568 0.300104 0.02 Uiso calc U . R 1 . .
C C9 0.83155(19) 0.54778(13) 0.41852(12) 0.0231(4) Uani d . . . 1 . .
H H9A 0.800727 0.49276 0.434139 0.035 Uiso calc U . R 1 . .
H H9B 0.803168 0.590702 0.457645 0.035 Uiso calc U . R 1 . .
H H9C 0.927447 0.547531 0.429854 0.035 Uiso calc U . R 1 . .
C C10 0.94556(16) 0.50003(11) 0.25429(12) 0.0172(3) Uani d . . . 1 . .
H H10A 0.993352 0.489396 0.319422 0.021 Uiso calc U . R 1 . .
H H10B 0.971533 0.55622 0.236232 0.021 Uiso calc U . R 1 . .
C C11 0.98753(18) 0.43525(12) 0.19079(13) 0.0221(4) Uani d . . . 1 . .
H H11A 0.959058 0.453074 0.12547 0.033 Uiso calc U . R 1 . .
H H11B 0.94745 0.381153 0.199324 0.033 Uiso calc U . R 1 . .
H H11C 1.083173 0.429725 0.206594 0.033 Uiso calc U . R 1 . .
C C12 0.47613(18) 0.26997(10) 0.17289(12) 0.0182(3) Uani d . . . 1 . .
H H12A 0.392503 0.26222 0.126628 0.022 Uiso calc U . R 1 . .
H H12B 0.517504 0.214164 0.185428 0.022 Uiso calc U . R 1 . .
C C13 0.44586(16) 0.30198(10) 0.26144(11) 0.0149(3) Uani d . . . 1 . .
C C14 0.32437(17) 0.30446(11) 0.28002(12) 0.0179(3) Uani d . . . 1 . .
H H14 0.245613 0.291314 0.236241 0.021 Uiso calc U . R 1 . .
C C15 0.50031(16) 0.34460(10) 0.40970(11) 0.0137(3) Uani d . . . 1 . .
C C16 0.58183(16) 0.36913(10) 0.50058(11) 0.0138(3) Uani d . . . 1 . .
C C17 0.52995(17) 0.41863(10) 0.56256(11) 0.0155(3) Uani d . . . 1 . .
H H17 0.441688 0.437306 0.545387 0.019 Uiso calc U . R 1 . .
C C18 0.60682(18) 0.44056(11) 0.64900(12) 0.0183(3) Uani d . . . 1 . .
H H18 0.571945 0.475157 0.690402 0.022 Uiso calc U . R 1 . .
C C19 0.73488(18) 0.41170(12) 0.67468(12) 0.0209(3) Uani d . . . 1 . .
H H19 0.787214 0.425924 0.734199 0.025 Uiso calc U . R 1 . .
C C20 0.78697(17) 0.36208(12) 0.61375(13) 0.0211(3) Uani d . . . 1 . .
H H20 0.874649 0.342466 0.631754 0.025 Uiso calc U . R 1 . .
C C21 0.71105(17) 0.34119(11) 0.52669(12) 0.0169(3) Uani d . . . 1 . .
H H21 0.747101 0.307837 0.484839 0.02 Uiso calc U . R 1 . .
C C22 1.03573(19) 0.19614(12) 0.47952(14) 0.0237(4) Uani d . . . 1 . .

loop_
_atom_site_aniso_label
_atom_site_aniso_U_11
_atom_site_aniso_U_22
_atom_site_aniso_U_33
_atom_site_aniso_U_12
_atom_site_aniso_U_13
_atom_site_aniso_U_23
Ag1 0.01430(6) 0.01655(6) 0.01663(6) -0.00063(4) 0.00398(5) 0.00411(4)
Se1 0.02448(9) 0.01170(8) 0.01300(8) 0.00168(6) 0.00655(6) -0.00129(6)
S1 0.01330(18) 0.0231(2) 0.0194(2) -0.00142(15) 0.00527(15) 0.00115(16)
S2 0.01454(18) 0.01915(19) 0.01756(19) 0.00265(15) 0.00112(15) 0.00005(15)
F1 0.0600(9) 0.0176(6) 0.0453(8) 0.0060(5) 0.0271(7) 0.0084(5)
F2 0.0749(10) 0.0511(8) 0.0242(6) 0.0378(8) 0.0216(7) 0.0133(6)
F3 0.0379(8) 0.0632(10) 0.0565(10) -0.0073(7) -0.0269(7) 0.0285(8)
O1 0.0145(7) 0.0793(13) 0.0294(8) -0.0073(7) -0.0007(6) 0.0126(8)
O2 0.0329(8) 0.0333(8) 0.0423(9) 0.0104(6) 0.0253(7) 0.0116(7)
O3 0.1010(16) 0.0164(7) 0.0294(8) 0.0116(8) -0.0032(9) 0.0020(6)
N1 0.0130(6) 0.0154(6) 0.0118(6) 0.0008(5) 0.0035(5) 0.0006(5)
N2 0.0142(6) 0.0106(6) 0.0144(6) -0.0003(5) 0.0030(5) 0.0009(5)
C1 0.0208(8) 0.0120(7) 0.0091(7) 0.0012(6) 0.0041(6) 0.0002(5)
C2 0.0177(7) 0.0146(7) 0.0077(7) 0.0009(6) 0.0035(6) 0.0014(5)
C3 0.0220(8) 0.0129(7) 0.0122(7) 0.0002(6) 0.0039(6) 0.0007(6)
C4 0.0230(8) 0.0167(8) 0.0132(7) 0.0054(6) 0.0038(6) 0.0019(6)
C5 0.0168(8) 0.0237(8) 0.0124(7) 0.0020(6) 0.0018(6) 0.0015(6)
C6 0.0200(8) 0.0183(8) 0.0126(7) -0.0027(6) 0.0013(6) 0.0002(6)
C7 0.0182(8) 0.0157(7) 0.0120(7) 0.0004(6) 0.0047(6) 0.0015(6)
C8 0.0183(8) 0.0172(8) 0.0159(8) 0.0011(6) 0.0044(6) -0.0031(6)
C9 0.0239(9) 0.0304(10) 0.0145(8) 0.0014(7) 0.0029(7) -0.0037(7)
C10 0.0142(7) 0.0174(8) 0.0211(8) -0.0007(6) 0.0062(6) 0.0008(6)
C11 0.0206(8) 0.0234(9) 0.0255(9) 0.0047(7) 0.0119(7) 0.0011(7)
C12 0.0264(9) 0.0119(7) 0.0158(8) -0.0030(6) 0.0032(7) -0.0013(6)
C13 0.0198(8) 0.0095(7) 0.0150(7) -0.0016(6) 0.0028(6) 0.0020(6)
C14 0.0181(8) 0.0161(8) 0.0179(8) -0.0027(6) 0.0003(6) 0.0016(6)
C15 0.0148(7) 0.0113(7) 0.0155(7) 0.0001(6) 0.0042(6) 0.0022(6)
C16 0.0170(7) 0.0119(7) 0.0135(7) -0.0026(6) 0.0052(6) 0.0025(6)
C17 0.0186(8) 0.0132(7) 0.0160(8) 0.0000(6) 0.0069(6) 0.0031(6)
C18 0.0253(9) 0.0154(7) 0.0164(8) -0.0030(6) 0.0095(7) -0.0003(6)
C19 0.0225(8) 0.0247(9) 0.0156(8) -0.0068(7) 0.0044(7) -0.0025(7)
C20 0.0165(8) 0.0271(9) 0.0193(8) -0.0024(7) 0.0031(7) -0.0010(7)
C21 0.0172(8) 0.0170(8) 0.0173(8) -0.0009(6) 0.0056(6) -0.0004(6)
C22 0.0249(9) 0.0194(8) 0.0254(9) 0.0073(7) 0.0026(7) 0.0044(7)

loop_
_atom_type_symbol
_atom_type_description
_atom_type_scat_dispersion_real
_atom_type_scat_dispersion_imag
_atom_type_scat_source
C C 0.0033 0.0016 'International Tables Vol C Tables 4.2.6.8 and 6.1.1.4'
H H 0.0000 0.0000 'International Tables Vol C Tables 4.2.6.8 and 6.1.1.4'
Ag Ag -0.8971 1.1015 'International Tables Vol C Tables 4.2.6.8 and 6.1.1.4'
F F 0.0171 0.0103 'International Tables Vol C Tables 4.2.6.8 and 6.1.1.4'
N N 0.0061 0.0033 'International Tables Vol C Tables 4.2.6.8 and 6.1.1.4'
O O 0.0106 0.0060 'International Tables Vol C Tables 4.2.6.8 and 6.1.1.4'
S S 0.1246 0.1234 'International Tables Vol C Tables 4.2.6.8 and 6.1.1.4'
Se Se -0.0929 2.2259 'International Tables Vol C Tables 4.2.6.8 and 6.1.1.4'

loop_
_geom_angle_atom_site_label_1
_geom_angle_atom_site_label_2
_geom_angle_atom_site_label_3
_geom_angle_site_symmetry_1
_geom_angle_site_symmetry_3
_geom_angle
_geom_angle_publ_flag
N1 Ag1 N2 . . 133.29(5) ?
N1 Ag1 O1 . . 134.72(5) ?
N2 Ag1 O1 . . 91.62(5) ?
N1 Ag1 Se1 . . 91.52(3) ?
N2 Ag1 Se1 . . 82.00(3) ?
O1 Ag1 Se1 . . 101.94(4) ?
C1 Se1 C12 . . 100.03(7) ?
C1 Se1 Ag1 . . 88.41(5) ?
C12 Se1 Ag1 . . 87.71(5) ?
C14 S1 C15 . . 89.84(8) ?
O2 S2 O1 . . 116.47(11) ?
O2 S2 O3 . . 115.16(12) ?
O1 S2 O3 . . 112.50(13) ?
O2 S2 C22 . . 103.78(9) ?
O1 S2 C22 . . 103.53(9) ?
O3 S2 C22 . . 103.22(9) ?
S2 O1 Ag1 . . 104.36(10) ?
C8 N1 C7 . . 109.37(12) ?
C8 N1 C10 . . 108.39(13) ?
C7 N1 C10 . . 108.19(12) ?
C8 N1 Ag1 . . 109.94(10) ?
C7 N1 Ag1 . . 110.41(10) ?
C10 N1 Ag1 . . 110.49(10) ?
C15 N2 C13 . . 110.93(14) ?
C15 N2 Ag1 . . 128.56(11) ?
C13 N2 Ag1 . . 116.04(10) ?
C6 C1 C2 . . 120.53(15) ?
C6 C1 Se1 . . 119.48(12) ?
C2 C1 Se1 . . 119.90(12) ?
C3 C2 C1 . . 117.82(15) ?
C3 C2 C7 . . 118.96(14) ?
C1 C2 C7 . . 123.09(14) ?
C4 C3 C2 . . 121.89(16) ?
C3 C4 C5 . . 119.47(16) ?
C6 C5 C4 . . 119.76(16) ?
C5 C6 C1 . . 120.50(16) ?
N1 C7 C2 . . 115.36(13) ?
N1 C8 C9 . . 113.51(14) ?
N1 C10 C11 . . 114.21(14) ?
C13 C12 Se1 . . 115.83(11) ?
C14 C13 N2 . . 114.69(15) ?
C14 C13 C12 . . 124.79(16) ?
N2 C13 C12 . . 120.33(15) ?
C13 C14 S1 . . 110.53(13) ?
N2 C15 C16 . . 124.45(15) ?
N2 C15 S1 . . 113.99(12) ?
C16 C15 S1 . . 121.53(12) ?
C21 C16 C17 . . 119.51(15) ?
C21 C16 C15 . . 119.93(15) ?
C17 C16 C15 . . 120.54(15) ?
C18 C17 C16 . . 120.32(16) ?
C19 C18 C17 . . 119.69(16) ?
C18 C19 C20 . . 120.36(17) ?
C21 C20 C19 . . 120.07(17) ?
C20 C21 C16 . . 120.04(16) ?
F2 C22 F3 . . 107.54(18) ?
F2 C22 F1 . . 107.44(16) ?
F3 C22 F1 . . 107.51(16) ?
F2 C22 S2 . . 111.66(12) ?
F3 C22 S2 . . 111.30(14) ?
F1 C22 S2 . . 111.19(14) ?

loop_
_geom_bond_atom_site_label_1
_geom_bond_atom_site_label_2
_geom_bond_site_symmetry_2
_geom_bond_distance
_geom_bond_publ_flag
Ag1 N1 . 2.2986(14) ?
Ag1 N2 . 2.3049(13) ?
Ag1 O1 . 2.5506(19) ?
Ag1 Se1 . 2.7784(2) ?
Se1 C1 . 1.9264(16) ?
Se1 C12 . 1.9677(17) ?
S1 C14 . 1.7101(18) ?
S1 C15 . 1.7228(17) ?
S2 O2 . 1.4228(14) ?
S2 O1 . 1.4278(14) ?
S2 O3 . 1.4338(16) ?
S2 C22 . 1.8244(19) ?
F1 C22 . 1.332(2) ?
F2 C22 . 1.325(2) ?
F3 C22 . 1.325(2) ?
N1 C8 . 1.492(2) ?
N1 C7 . 1.493(2) ?
N1 C10 . 1.494(2) ?
N2 C15 . 1.317(2) ?
N2 C13 . 1.387(2) ?
C1 C6 . 1.392(2) ?
C1 C2 . 1.403(2) ?
C2 C3 . 1.397(2) ?
C2 C7 . 1.514(2) ?
C3 C4 . 1.387(2) ?
C4 C5 . 1.390(2) ?
C5 C6 . 1.389(2) ?
C8 C9 . 1.515(2) ?
C10 C11 . 1.519(2) ?
C12 C13 . 1.491(2) ?
C13 C14 . 1.357(2) ?
C15 C16 . 1.468(2) ?
C16 C21 . 1.395(2) ?
C16 C17 . 1.399(2) ?
C17 C18 . 1.388(2) ?
C18 C19 . 1.388(3) ?
C19 C20 . 1.390(3) ?
C20 C21 . 1.387(2) ?

loop_
_geom_torsion_atom_site_label_1
_geom_torsion_atom_site_label_2
_geom_torsion_atom_site_label_3
_geom_torsion_atom_site_label_4
_geom_torsion_site_symmetry_1
_geom_torsion_site_symmetry_2
_geom_torsion_site_symmetry_3
_geom_torsion_site_symmetry_4
_geom_torsion
_geom_torsion_publ_flag
O2 S2 O1 Ag1 . . . . -114.81(9) ?
O3 S2 O1 Ag1 . . . . 21.27(11) ?
C22 S2 O1 Ag1 . . . . 132.02(8) ?
C6 C1 C2 C3 . . . . -0.4(2) ?
Se1 C1 C2 C3 . . . . 176.04(11) ?
C6 C1 C2 C7 . . . . -176.11(15) ?
Se1 C1 C2 C7 . . . . 0.3(2) ?
C1 C2 C3 C4 . . . . 1.5(2) ?
C7 C2 C3 C4 . . . . 177.43(15) ?
C2 C3 C4 C5 . . . . -1.3(2) ?
C3 C4 C5 C6 . . . . -0.1(2) ?
C4 C5 C6 C1 . . . . 1.2(2) ?
C2 C1 C6 C5 . . . . -1.0(2) ?
Se1 C1 C6 C5 . . . . -177.41(12) ?
C8 N1 C7 C2 . . . . -64.26(17) ?
C10 N1 C7 C2 . . . . 177.87(13) ?
Ag1 N1 C7 C2 . . . . 56.84(15) ?
C3 C2 C7 N1 . . . . 101.67(17) ?
C1 C2 C7 N1 . . . . -82.64(19) ?
C7 N1 C8 C9 . . . . 174.45(14) ?
C10 N1 C8 C9 . . . . -67.80(17) ?
Ag1 N1 C8 C9 . . . . 53.07(16) ?
C8 N1 C10 C11 . . . . -179.80(14) ?
C7 N1 C10 C11 . . . . -61.30(18) ?
Ag1 N1 C10 C11 . . . . 59.68(16) ?
C15 N2 C13 C14 . . . . 1.3(2) ?
Ag1 N2 C13 C14 . . . . -157.03(12) ?
C15 N2 C13 C12 . . . . -173.98(14) ?
Ag1 N2 C13 C12 . . . . 27.65(18) ?
Se1 C12 C13 C14 . . . . 133.25(15) ?
Se1 C12 C13 N2 . . . . -51.94(19) ?
N2 C13 C14 S1 . . . . -1.68(18) ?
C12 C13 C14 S1 . . . . 173.39(13) ?
C15 S1 C14 C13 . . . . 1.20(13) ?
C13 N2 C15 C16 . . . . 177.58(14) ?
Ag1 N2 C15 C16 . . . . -27.5(2) ?
C13 N2 C15 S1 . . . . -0.36(17) ?
Ag1 N2 C15 S1 . . . . 154.57(8) ?
C14 S1 C15 N2 . . . . -0.48(13) ?
C14 S1 C15 C16 . . . . -178.49(14) ?
N2 C15 C16 C21 . . . . -27.4(2) ?
S1 C15 C16 C21 . . . . 150.39(13) ?
N2 C15 C16 C17 . . . . 154.31(16) ?
S1 C15 C16 C17 . . . . -27.9(2) ?
C21 C16 C17 C18 . . . . 0.7(2) ?
C15 C16 C17 C18 . . . . 178.98(15) ?
C16 C17 C18 C19 . . . . -1.4(2) ?
C17 C18 C19 C20 . . . . 1.0(3) ?
C18 C19 C20 C21 . . . . 0.1(3) ?
C19 C20 C21 C16 . . . . -0.7(3) ?
C17 C16 C21 C20 . . . . 0.4(2) ?
C15 C16 C21 C20 . . . . -177.94(15) ?
O2 S2 C22 F2 . . . . -176.09(15) ?
O1 S2 C22 F2 . . . . -54.01(18) ?
O3 S2 C22 F2 . . . . 63.43(18) ?
O2 S2 C22 F3 . . . . 63.73(17) ?
O1 S2 C22 F3 . . . . -174.19(16) ?
O3 S2 C22 F3 . . . . -56.75(18) ?
O2 S2 C22 F1 . . . . -56.10(16) ?
O1 S2 C22 F1 . . . . 65.97(16) ?
O3 S2 C22 F1 . . . . -176.59(16) ?
